data_7715297
loop_
_publ_author_name
'Sanderson, Hugh J.'
'Kociok-K&#xf6;hn, Gabriele'
'McMullin, Claire L.'
'Hintermair, Ulrich'

_publ_section_title
;
 Twinned <i>versus</i> linked organometallics - bimetallic "half-baguette"
 pentalenide complexes of Rh(I).
;
_journal_issue 13
_journal_name_full 'Dalton transactions (Cambridge, England : 2003)'
_journal_page_first 5881
_journal_page_last 5899
_journal_paper_doi 10.1039/d3dt04325h
_journal_volume 53
_journal_year 2024
_chemical_formula_moiety 'C40 H38 Rh2, 2(C4 H8 O2)'
_chemical_formula_sum 'C48 H54 O4 Rh2'
_chemical_formula_weight 900.73
_space_group_crystal_system triclinic
_space_group_IT_number 2
_space_group_name_Hall '-P 1'
_space_group_name_H-M_alt 'P -1'
_atom_sites_solution_hydrogens geom
_atom_sites_solution_primary dual
_audit_creation_method SHELXL-2018/3
_audit_update_record
;
2023-11-20 deposited with the CCDC.	2024-02-19 downloaded from the CCDC.
;
_cell_angle_alpha 70.0281(12)
_cell_angle_beta 85.1666(10)
_cell_angle_gamma 76.5215(10)
_cell_formula_units_Z 2
_cell_length_a 11.45331(12)
_cell_length_b 11.67087(14)
_cell_length_c 16.3454(2)
_cell_measurement_reflns_used 31889
_cell_measurement_temperature 150(2)
_cell_measurement_theta_max 72.7940
_cell_measurement_theta_min 4.1390
_cell_volume 1996.91(4)
_computing_cell_refinement 'CrysAlisPro 1.171.42.49 (Rigaku OD, 2022)'
_computing_data_collection 'CrysAlisPro 1.171.42.49 (Rigaku OD, 2022)'
_computing_data_reduction 'CrysAlisPro 1.171.42.49 (Rigaku OD, 2022)'
_computing_molecular_graphics 'ORTEP3 for Windows - Farrugia, L. J. J. Appl. Crystallogr. 1997, 30, 565'
_computing_publication_material
;
 'WinGX publication routines, Farrugia, 
 L. J., J. Appl. Crystallogr., 1999, 32, 837-838
;
_computing_structure_refinement
;
 SHELXL-2018/3 (Sheldrick, 2018)
 Sheldrick GM (2008) Acta Crystallogr A64:112--122 and 
 C. B. H\"ubschle, G. M. Sheldrick and B. Dittrich
 ShelXle: a Qt graphical user interface for SHELXL
 J. Appl. Cryst., 44, (2011) 1281-1284.
;
_computing_structure_solution 'SHELXT 2014/5 (Sheldrick, 2014)'
_diffrn_ambient_environment N~2~
_diffrn_ambient_temperature 150.01(10)
_diffrn_detector 'CCD plate'
_diffrn_detector_area_resol_mean 8.1150
_diffrn_detector_type EosS2
_diffrn_measured_fraction_theta_full 0.999
_diffrn_measured_fraction_theta_max 0.991
_diffrn_measurement_device 'four-circle diffractometer'
_diffrn_measurement_device_type 'SuperNova, Dual, Cu at home/near, EosS2'
_diffrn_measurement_method '\w scans'
_diffrn_radiation_monochromator mirror
_diffrn_radiation_probe x-ray
_diffrn_radiation_type 'Cu K\a'
_diffrn_radiation_wavelength 1.54184
_diffrn_reflns_av_R_equivalents 0.0221
_diffrn_reflns_av_unetI/netI 0.0144
_diffrn_reflns_Laue_measured_fraction_full 0.999
_diffrn_reflns_Laue_measured_fraction_max 0.991
_diffrn_reflns_limit_h_max 13
_diffrn_reflns_limit_h_min -14
_diffrn_reflns_limit_k_max 14
_diffrn_reflns_limit_k_min -14
_diffrn_reflns_limit_l_max 20
_diffrn_reflns_limit_l_min -20
_diffrn_reflns_number 44268
_diffrn_reflns_point_group_measured_fraction_full 0.999
_diffrn_reflns_point_group_measured_fraction_max 0.991
_diffrn_reflns_theta_full 67.684
_diffrn_reflns_theta_max 72.932
_diffrn_reflns_theta_min 3.969
_diffrn_source 'micro-focus sealed X-ray tube'
_diffrn_source_type 'SuperNova (Cu) X-ray Source'
_exptl_absorpt_coefficient_mu 7.028
_exptl_absorpt_correction_T_max 1.00000
_exptl_absorpt_correction_T_min 0.62331
_exptl_absorpt_correction_type multi-scan
_exptl_absorpt_process_details
;
CrysAlisPro 1.171.42.49 (Rigaku Oxford Diffraction, 2022)
Empirical absorption correction using spherical harmonics,
implemented in SCALE3 ABSPACK scaling algorithm.
;
_exptl_crystal_colour orange
_exptl_crystal_density_diffrn 1.498
_exptl_crystal_description block
_exptl_crystal_F_000 928
_exptl_crystal_size_max 0.200
_exptl_crystal_size_mid 0.180
_exptl_crystal_size_min 0.120
_refine_diff_density_max 0.550
_refine_diff_density_min -0.589
_refine_diff_density_rms 0.064
_refine_ls_extinction_method none
_refine_ls_goodness_of_fit_ref 1.071
_refine_ls_hydrogen_treatment constr
_refine_ls_matrix_type full
_refine_ls_number_parameters 487
_refine_ls_number_reflns 7923
_refine_ls_number_restraints 0
_refine_ls_restrained_S_all 1.071
_refine_ls_R_factor_all 0.0222
_refine_ls_R_factor_gt 0.0218
_refine_ls_shift/su_max 0.001
_refine_ls_shift/su_mean 0.000
_refine_ls_structure_factor_coef Fsqd
_refine_ls_weighting_details 'w=1/[\s^2^(Fo^2^)+(0.0288P)^2^+1.8505P] where P=(Fo^2^+2Fc^2^)/3'
_refine_ls_weighting_scheme calc
_refine_ls_wR_factor_gt 0.0573
_refine_ls_wR_factor_ref 0.0575
_reflns_Friedel_coverage 0.000
_reflns_number_gt 7791
_reflns_number_total 7923
_reflns_threshold_expression 'I > 2\s(I)'
_cod_data_source_file d3dt04325h2.cif
_cod_data_source_block s23uh11
_cod_depositor_comments 'Adding full bibliography for 7715294--7715303.cif.'
_cod_database_code 7715297
_shelx_shelxl_version_number 2018/3
_shelx_space_group_comment
;
The symmetry employed for this shelxl refinement is uniquely defined
by the following loop, which should always be used as a source of
symmetry information in preference to the above space-group names.
They are only intended as comments.
;
_shelx_estimated_absorpt_t_min 0.334
_shelx_estimated_absorpt_t_max 0.486
_oxdiff_exptl_absorpt_empirical_full_min 0.780
_oxdiff_exptl_absorpt_empirical_full_max 1.518
_oxdiff_exptl_absorpt_empirical_details
;
Empirical correction (ABSPACK) includes:
- Absorption correction using spherical harmonics
- Frame scaling
;

loop_
_space_group_symop_operation_xyz
'x, y, z'
'-x, -y, -z'

loop_
_atom_site_label
_atom_site_type_symbol
_atom_site_fract_x
_atom_site_fract_y
_atom_site_fract_z
_atom_site_U_iso_or_equiv
_atom_site_adp_type
_atom_site_occupancy
_atom_site_site_symmetry_order
_atom_site_calc_flag
_atom_site_refinement_flags_posn
_atom_site_refinement_flags_adp
_atom_site_refinement_flags_occupancy
_atom_site_disorder_assembly
_atom_site_disorder_group
Rh1 Rh 0.33133(2) 0.62850(2) 1.02287(2) 0.01319(4) Uani 1 1 d . . . . .
Rh2 Rh 0.19072(2) 0.38913(2) 0.49817(2) 0.01355(4) Uani 1 1 d . . . . .
C1 C 0.52387(16) 0.55373(16) 0.97393(11) 0.0131(3) Uani 1 1 d . . . . .
C2 C 0.43957(16) 0.62798(17) 0.90311(12) 0.0143(3) Uani 1 1 d . . . . .
C3 C 0.45289(17) 0.73448(17) 0.82454(12) 0.0154(4) Uani 1 1 d . . . . .
C4 C 0.56587(17) 0.75278(18) 0.79042(12) 0.0183(4) Uani 1 1 d . . . . .
H4 H 0.636154 0.700003 0.820898 0.022 Uiso 1 1 calc R U . . .
C5 C 0.57649(19) 0.84731(19) 0.71241(13) 0.0210(4) Uani 1 1 d . . . . .
H5 H 0.653768 0.858914 0.690088 0.025 Uiso 1 1 calc R U . . .
C6 C 0.4747(2) 0.92466(19) 0.66711(13) 0.0233(4) Uani 1 1 d . . . . .
H6 H 0.482019 0.988370 0.613339 0.028 Uiso 1 1 calc R U . . .
C7 C 0.36220(19) 0.90860(19) 0.70063(14) 0.0240(4) Uani 1 1 d . . . . .
H7 H 0.292245 0.962443 0.670259 0.029 Uiso 1 1 calc R U . . .
C8 C 0.35127(18) 0.81444(18) 0.77819(13) 0.0201(4) Uani 1 1 d . . . . .
H8 H 0.273633 0.803931 0.800286 0.024 Uiso 1 1 calc R U . . .
C9 C 0.34910(17) 0.55833(17) 0.90985(12) 0.0152(4) Uani 1 1 d . . . . .
H9 H 0.285101 0.580710 0.865584 0.018 Uiso 1 1 calc R U . . .
C10 C 0.36488(16) 0.45128(17) 0.98572(12) 0.0146(3) Uani 1 1 d . . . . .
C11 C 0.29078(17) 0.35748(18) 1.00269(12) 0.0170(4) Uani 1 1 d . . . . .
C12 C 0.16964(19) 0.3967(2) 0.97921(15) 0.0274(5) Uani 1 1 d . . . . .
H12 H 0.133187 0.483232 0.959789 0.033 Uiso 1 1 calc R U . . .
C13 C 0.1025(2) 0.3099(2) 0.98412(17) 0.0365(6) Uani 1 1 d . . . . .
H13 H 0.020268 0.337314 0.967938 0.044 Uiso 1 1 calc R U . . .
C14 C 0.1547(2) 0.1834(2) 1.01254(15) 0.0330(5) Uani 1 1 d . . . . .
H14 H 0.109072 0.124364 1.013928 0.040 Uiso 1 1 calc R U . . .
C15 C 0.2729(2) 0.1433(2) 1.03880(14) 0.0276(5) Uani 1 1 d . . . . .
H15 H 0.307924 0.056427 1.060383 0.033 Uiso 1 1 calc R U . . .
C16 C 0.34094(19) 0.23001(18) 1.03367(13) 0.0205(4) Uani 1 1 d . . . . .
H16 H 0.422475 0.201868 1.051515 0.025 Uiso 1 1 calc R U . . .
C17 C 0.2154(2) 0.5649(2) 1.13094(13) 0.0250(4) Uani 1 1 d . . . . .
H17A H 0.137206 0.622224 1.132672 0.030 Uiso 1 1 calc R U . . .
H17B H 0.210532 0.476110 1.148868 0.030 Uiso 1 1 calc R U . . .
C18 C 0.31470(19) 0.5898(2) 1.15980(12) 0.0233(4) Uani 1 1 d . . . . .
H18A H 0.372606 0.516689 1.196405 0.028 Uiso 1 1 calc R U . . .
H18B H 0.299355 0.662653 1.180226 0.028 Uiso 1 1 calc R U . . .
C19 C 0.21018(19) 0.80349(18) 0.98741(15) 0.0251(4) Uani 1 1 d . . . . .
H19A H 0.186267 0.841027 0.925462 0.030 Uiso 1 1 calc R U . . .
H19B H 0.142865 0.814034 1.028241 0.030 Uiso 1 1 calc R U . . .
C20 C 0.3208(2) 0.81940(18) 1.00807(15) 0.0254(4) Uani 1 1 d . . . . .
H20A H 0.323340 0.839134 1.062095 0.030 Uiso 1 1 calc R U . . .
H20B H 0.366808 0.866168 0.959161 0.030 Uiso 1 1 calc R U . . .
C21 C -0.01879(16) 0.44294(16) 0.52412(12) 0.0129(3) Uani 1 1 d . . . . .
C22 C 0.05258(16) 0.38301(17) 0.60361(12) 0.0142(3) Uani 1 1 d . . . . .
C23 C 0.03655(17) 0.27723(17) 0.68207(12) 0.0152(4) Uani 1 1 d . . . . .
C24 C -0.07601(18) 0.24960(18) 0.70677(13) 0.0186(4) Uani 1 1 d . . . . .
H24 H -0.143180 0.294762 0.670056 0.022 Uiso 1 1 calc R U . . .
C25 C -0.09077(19) 0.15630(19) 0.78485(14) 0.0230(4) Uani 1 1 d . . . . .
H25 H -0.167704 0.137886 0.800974 0.028 Uiso 1 1 calc R U . . .
C26 C 0.0064(2) 0.09054(19) 0.83881(13) 0.0256(4) Uani 1 1 d . . . . .
H26 H -0.004084 0.027911 0.892447 0.031 Uiso 1 1 calc R U . . .
C27 C 0.1191(2) 0.1160(2) 0.81468(14) 0.0257(4) Uani 1 1 d . . . . .
H27 H 0.186080 0.070007 0.851431 0.031 Uiso 1 1 calc R U . . .
C28 C 0.13415(18) 0.20849(18) 0.73697(13) 0.0203(4) Uani 1 1 d . . . . .
H28 H 0.211614 0.225402 0.720805 0.024 Uiso 1 1 calc R U . . .
C29 C 0.12549(17) 0.46672(17) 0.60438(12) 0.0151(4) Uani 1 1 d . . . . .
H29 H 0.175122 0.456639 0.654888 0.018 Uiso 1 1 calc R U . . .
C30 C 0.11315(16) 0.56977(16) 0.52520(12) 0.0139(3) Uani 1 1 d . . . . .
C31 C 0.17062(17) 0.67609(17) 0.51196(12) 0.0157(4) Uani 1 1 d . . . . .
C32 C 0.28338(18) 0.65505(19) 0.54876(14) 0.0218(4) Uani 1 1 d . . . . .
H32 H 0.325693 0.571885 0.577026 0.026 Uiso 1 1 calc R U . . .
C33 C 0.33355(19) 0.7539(2) 0.54435(15) 0.0265(4) Uani 1 1 d . . . . .
H33 H 0.409088 0.738172 0.570692 0.032 Uiso 1 1 calc R U . . .
C34 C 0.2742(2) 0.8762(2) 0.50158(15) 0.0280(5) Uani 1 1 d . . . . .
H34 H 0.309211 0.943972 0.498059 0.034 Uiso 1 1 calc R U . . .
C35 C 0.1636(2) 0.89831(19) 0.46426(15) 0.0273(5) Uani 1 1 d . . . . .
H35 H 0.122741 0.981587 0.434693 0.033 Uiso 1 1 calc R U . . .
C36 C 0.11196(19) 0.79912(18) 0.46981(13) 0.0211(4) Uani 1 1 d . . . . .
H36 H 0.035559 0.815568 0.444478 0.025 Uiso 1 1 calc R U . . .
C37 C 0.3304(2) 0.4655(2) 0.42002(15) 0.0286(5) Uani 1 1 d . . . . .
H37A H 0.321515 0.557012 0.403226 0.034 Uiso 1 1 calc R U . . .
H37B H 0.413571 0.417708 0.435815 0.034 Uiso 1 1 calc R U . . .
C38 C 0.2665(2) 0.4240(2) 0.37096(14) 0.0312(5) Uani 1 1 d . . . . .
H38A H 0.309175 0.349912 0.355603 0.037 Uiso 1 1 calc R U . . .
H38B H 0.217122 0.489210 0.323015 0.037 Uiso 1 1 calc R U . . .
C39 C 0.31702(18) 0.21871(18) 0.54376(14) 0.0233(4) Uani 1 1 d . . . . .
H39A H 0.393872 0.212220 0.511277 0.028 Uiso 1 1 calc R U . . .
H39B H 0.326873 0.181155 0.607668 0.028 Uiso 1 1 calc R U . . .
C40 C 0.21989(19) 0.19713(18) 0.50844(14) 0.0233(4) Uani 1 1 d . . . . .
H40A H 0.168043 0.146914 0.550021 0.028 Uiso 1 1 calc R U . . .
H40B H 0.235164 0.178035 0.453455 0.028 Uiso 1 1 calc R U . . .
O1 O 0.37996(18) 0.3196(2) 0.72425(13) 0.0500(5) Uani 1 1 d . . . . .
O2 O 0.59090(16) 0.13991(19) 0.79760(12) 0.0425(4) Uani 1 1 d . . . . .
C41 C 0.4003(3) 0.2683(3) 0.81488(17) 0.0420(6) Uani 1 1 d . . . . .
H41A H 0.322493 0.266643 0.846087 0.050 Uiso 1 1 calc R U . . .
H41B H 0.441250 0.321440 0.833203 0.050 Uiso 1 1 calc R U . . .
C42 C 0.4763(2) 0.1380(3) 0.83845(17) 0.0418(6) Uani 1 1 d . . . . .
H42A H 0.486218 0.101806 0.902402 0.050 Uiso 1 1 calc R U . . .
H42B H 0.436030 0.084986 0.819494 0.050 Uiso 1 1 calc R U . . .
C43 C 0.5742(2) 0.1976(3) 0.70655(17) 0.0383(6) Uani 1 1 d . . . . .
H43A H 0.541655 0.143247 0.683512 0.046 Uiso 1 1 calc R U . . .
H43B H 0.652707 0.207338 0.678057 0.046 Uiso 1 1 calc R U . . .
C44 C 0.4906(2) 0.3222(3) 0.68487(19) 0.0426(6) Uani 1 1 d . . . . .
H44A H 0.527707 0.378772 0.702434 0.051 Uiso 1 1 calc R U . . .
H44B H 0.479427 0.357415 0.620990 0.051 Uiso 1 1 calc R U . . .
O3 O 0.88298(16) 0.79765(18) 0.68871(12) 0.0426(5) Uani 1 1 d . . . . .
O4 O 1.0840(2) 0.7087(2) 0.80077(15) 0.0585(6) Uani 1 1 d . . . . .
C51 C 0.8860(2) 0.8305(3) 0.7644(2) 0.0458(7) Uani 1 1 d . . . . .
H51A H 0.850377 0.772515 0.813980 0.055 Uiso 1 1 calc R U . . .
H51B H 0.837221 0.916055 0.754639 0.055 Uiso 1 1 calc R U . . .
C52 C 1.0109(3) 0.8252(3) 0.7859(2) 0.0505(7) Uani 1 1 d . . . . .
H52A H 1.044636 0.886328 0.737209 0.061 Uiso 1 1 calc R U . . .
H52B H 1.009805 0.849556 0.838333 0.061 Uiso 1 1 calc R U . . .
C53 C 1.0838(3) 0.6800(4) 0.7253(2) 0.0578(9) Uani 1 1 d . . . . .
H53A H 1.135756 0.596203 0.733792 0.069 Uiso 1 1 calc R U . . .
H53B H 1.118775 0.740994 0.677382 0.069 Uiso 1 1 calc R U . . .
C54 C 0.9616(2) 0.6810(2) 0.69909(17) 0.0360(5) Uani 1 1 d . . . . .
H54A H 0.967414 0.663262 0.643655 0.043 Uiso 1 1 calc R U . . .
H54B H 0.929143 0.614508 0.744074 0.043 Uiso 1 1 calc R U . . .

loop_
_atom_site_aniso_label
_atom_site_aniso_U_11
_atom_site_aniso_U_22
_atom_site_aniso_U_33
_atom_site_aniso_U_23
_atom_site_aniso_U_13
_atom_site_aniso_U_12
Rh1 0.01261(7) 0.01122(7) 0.01342(7) -0.00196(5) -0.00096(5) -0.00109(5)
Rh2 0.01401(7) 0.00949(7) 0.01373(7) -0.00140(5) 0.00186(5) -0.00047(5)
C1 0.0139(8) 0.0106(8) 0.0137(8) -0.0039(7) 0.0011(7) -0.0012(7)
C2 0.0151(9) 0.0127(8) 0.0133(8) -0.0031(7) -0.0009(7) -0.0015(7)
C3 0.0193(9) 0.0125(8) 0.0138(8) -0.0033(7) -0.0024(7) -0.0029(7)
C4 0.0178(9) 0.0166(9) 0.0175(9) -0.0029(7) -0.0014(7) -0.0016(7)
C5 0.0223(10) 0.0190(9) 0.0201(10) -0.0041(8) 0.0043(8) -0.0067(8)
C6 0.0325(11) 0.0153(9) 0.0164(9) 0.0019(7) -0.0005(8) -0.0051(8)
C7 0.0240(10) 0.0192(10) 0.0213(10) 0.0009(8) -0.0063(8) 0.0000(8)
C8 0.0181(9) 0.0178(9) 0.0199(9) -0.0001(8) -0.0022(7) -0.0037(7)
C9 0.0161(9) 0.0136(8) 0.0149(9) -0.0031(7) -0.0028(7) -0.0026(7)
C10 0.0147(9) 0.0122(8) 0.0156(9) -0.0037(7) -0.0007(7) -0.0018(7)
C11 0.0187(9) 0.0182(9) 0.0152(9) -0.0047(7) -0.0004(7) -0.0073(7)
C12 0.0222(11) 0.0239(10) 0.0329(12) -0.0021(9) -0.0075(9) -0.0073(8)
C13 0.0268(12) 0.0411(14) 0.0413(14) -0.0036(11) -0.0097(10) -0.0187(10)
C14 0.0424(14) 0.0370(13) 0.0277(11) -0.0079(10) 0.0017(10) -0.0293(11)
C15 0.0389(13) 0.0206(10) 0.0257(11) -0.0070(9) 0.0058(9) -0.0140(9)
C16 0.0228(10) 0.0181(9) 0.0206(9) -0.0057(8) 0.0010(8) -0.0061(8)
C17 0.0246(11) 0.0241(10) 0.0204(10) -0.0025(8) 0.0080(8) -0.0043(8)
C18 0.0295(11) 0.0243(10) 0.0117(9) -0.0047(8) 0.0017(8) 0.0000(8)
C19 0.0243(10) 0.0138(9) 0.0289(11) -0.0027(8) -0.0020(8) 0.0059(8)
C20 0.0310(11) 0.0118(9) 0.0313(11) -0.0057(8) 0.0009(9) -0.0035(8)
C21 0.0116(8) 0.0102(8) 0.0147(8) -0.0035(7) 0.0029(7) -0.0001(7)
C22 0.0141(8) 0.0125(8) 0.0139(8) -0.0033(7) 0.0008(7) -0.0007(7)
C23 0.0193(9) 0.0119(8) 0.0132(8) -0.0037(7) 0.0012(7) -0.0023(7)
C24 0.0192(9) 0.0156(9) 0.0181(9) -0.0038(7) 0.0010(7) -0.0017(7)
C25 0.0244(10) 0.0189(10) 0.0235(10) -0.0037(8) 0.0081(8) -0.0082(8)
C26 0.0346(12) 0.0186(10) 0.0168(10) 0.0020(8) 0.0046(8) -0.0066(9)
C27 0.0280(11) 0.0213(10) 0.0200(10) 0.0020(8) -0.0042(8) -0.0023(8)
C28 0.0192(10) 0.0194(9) 0.0177(9) -0.0007(8) -0.0007(7) -0.0037(8)
C29 0.0171(9) 0.0125(8) 0.0143(8) -0.0035(7) 0.0007(7) -0.0022(7)
C30 0.0139(8) 0.0106(8) 0.0157(8) -0.0042(7) 0.0012(7) -0.0003(7)
C31 0.0168(9) 0.0142(9) 0.0162(9) -0.0057(7) 0.0025(7) -0.0035(7)
C32 0.0182(10) 0.0174(9) 0.0291(11) -0.0075(8) -0.0008(8) -0.0027(8)
C33 0.0183(10) 0.0273(11) 0.0377(12) -0.0136(9) 0.0008(9) -0.0080(8)
C34 0.0308(12) 0.0212(10) 0.0377(12) -0.0129(9) 0.0045(9) -0.0134(9)
C35 0.0342(12) 0.0130(9) 0.0325(12) -0.0048(8) -0.0020(9) -0.0043(8)
C36 0.0222(10) 0.0166(9) 0.0230(10) -0.0047(8) -0.0029(8) -0.0034(8)
C37 0.0250(11) 0.0183(10) 0.0346(12) -0.0030(9) 0.0169(9) -0.0046(8)
C38 0.0453(14) 0.0219(11) 0.0198(10) -0.0041(8) 0.0187(10) -0.0057(10)
C39 0.0192(10) 0.0135(9) 0.0276(11) 0.0000(8) 0.0005(8) 0.0044(7)
C40 0.0284(11) 0.0093(8) 0.0281(11) -0.0043(8) 0.0011(9) 0.0004(8)
O1 0.0401(11) 0.0626(13) 0.0415(11) -0.0078(10) -0.0033(8) -0.0132(10)
O2 0.0333(9) 0.0514(11) 0.0350(10) -0.0051(8) -0.0061(7) -0.0064(8)
C41 0.0412(15) 0.0561(17) 0.0298(13) -0.0143(12) -0.0039(11) -0.0116(13)
C42 0.0387(14) 0.0505(16) 0.0306(13) -0.0006(11) -0.0017(11) -0.0180(12)
C43 0.0341(13) 0.0462(15) 0.0341(13) -0.0120(11) -0.0019(10) -0.0089(11)
C44 0.0366(14) 0.0407(14) 0.0499(16) -0.0087(12) -0.0103(12) -0.0133(11)
O3 0.0350(10) 0.0524(11) 0.0450(10) -0.0308(9) -0.0144(8) 0.0088(8)
O4 0.0529(13) 0.0705(15) 0.0573(13) -0.0323(12) -0.0131(10) -0.0020(11)
C51 0.0320(13) 0.0634(18) 0.0548(17) -0.0433(15) -0.0048(12) 0.0027(12)
C52 0.0406(16) 0.0603(19) 0.0569(18) -0.0244(15) -0.0048(13) -0.0137(14)
C53 0.0405(16) 0.083(2) 0.0591(19) -0.0432(19) -0.0143(14) 0.0027(15)
C54 0.0364(13) 0.0398(14) 0.0361(13) -0.0209(11) -0.0027(10) -0.0028(11)

loop_
_atom_type_symbol
_atom_type_description
_atom_type_scat_dispersion_real
_atom_type_scat_dispersion_imag
_atom_type_scat_source
C C 0.0181 0.0091 'International Tables Vol C Tables 4.2.6.8 and 6.1.1.4'
H H 0.0000 0.0000 'International Tables Vol C Tables 4.2.6.8 and 6.1.1.4'
O O 0.0492 0.0322 'International Tables Vol C Tables 4.2.6.8 and 6.1.1.4'
Rh Rh 0.0927 3.6045 'International Tables Vol C Tables 4.2.6.8 and 6.1.1.4'

loop_
_geom_angle_atom_site_label_1
_geom_angle_atom_site_label_2
_geom_angle_atom_site_label_3
_geom_angle
_geom_angle_site_symmetry_1
_geom_angle_site_symmetry_3
_geom_angle_publ_flag
C19 Rh1 C18 96.43(8) . . ?
C19 Rh1 C20 38.74(9) . . ?
C18 Rh1 C20 88.61(9) . . ?
C19 Rh1 C17 88.12(9) . . ?
C18 Rh1 C17 38.02(9) . . ?
C20 Rh1 C17 104.87(9) . . ?
C19 Rh1 C2 104.83(8) . . ?
C18 Rh1 C2 151.91(8) . . ?
C20 Rh1 C2 96.53(8) . . ?
C17 Rh1 C2 157.49(8) . . ?
C19 Rh1 C9 107.80(8) . . ?
C18 Rh1 C9 148.45(8) . . ?
C20 Rh1 C9 122.93(8) . . ?
C17 Rh1 C9 121.30(8) . . ?
C2 Rh1 C9 37.46(7) . . ?
C19 Rh1 C10 136.78(8) . . ?
C18 Rh1 C10 112.34(7) . . ?
C20 Rh1 C10 158.48(8) . . ?
C17 Rh1 C10 95.18(8) . . ?
C2 Rh1 C10 62.74(7) . . ?
C9 Rh1 C10 36.42(6) . . ?
C19 Rh1 C1 133.99(8) . . ?
C18 Rh1 C1 115.09(7) . . ?
C20 Rh1 C1 106.43(8) . . ?
C17 Rh1 C1 137.26(7) . . ?
C2 Rh1 C1 37.06(6) . . ?
C9 Rh1 C1 60.52(6) . . ?
C10 Rh1 C1 61.12(6) . . ?
C19 Rh1 C1 166.13(8) . 2_667 ?
C18 Rh1 C1 97.32(7) . 2_667 ?
C20 Rh1 C1 139.88(8) . 2_667 ?
C17 Rh1 C1 103.89(7) . 2_667 ?
C2 Rh1 C1 61.57(6) . 2_667 ?
C9 Rh1 C1 60.10(6) . 2_667 ?
C10 Rh1 C1 36.66(6) . 2_667 ?
C1 Rh1 C1 35.88(8) . 2_667 ?
C39 Rh2 C38 90.66(9) . . ?
C39 Rh2 C37 87.60(8) . . ?
C38 Rh2 C37 38.23(10) . . ?
C39 Rh2 C40 38.66(8) . . ?
C38 Rh2 C40 87.79(9) . . ?
C37 Rh2 C40 108.31(8) . . ?
C39 Rh2 C29 111.59(8) . . ?
C38 Rh2 C29 146.10(8) . . ?
C37 Rh2 C29 114.71(8) . . ?
C40 Rh2 C29 125.65(8) . . ?
C39 Rh2 C22 105.18(7) . . ?
C38 Rh2 C22 159.75(9) . . ?
C37 Rh2 C22 151.92(8) . . ?
C40 Rh2 C22 96.68(8) . . ?
C29 Rh2 C22 37.43(7) . . ?
C39 Rh2 C30 142.71(8) . . ?
C38 Rh2 C30 111.14(8) . . ?
C37 Rh2 C30 91.61(8) . . ?
C40 Rh2 C30 159.67(8) . . ?
C29 Rh2 C30 37.03(6) . . ?
C22 Rh2 C30 62.99(7) . . ?
C39 Rh2 C21 131.41(7) . . ?
C38 Rh2 C21 122.93(8) . . ?
C37 Rh2 C21 140.77(7) . . ?
C40 Rh2 C21 103.05(7) . . ?
C29 Rh2 C21 60.36(6) . . ?
C22 Rh2 C21 36.83(6) . . ?
C30 Rh2 C21 60.92(6) . . ?
C39 Rh2 C21 165.79(7) . 2_566 ?
C38 Rh2 C21 102.16(8) . 2_566 ?
C37 Rh2 C21 106.25(7) . 2_566 ?
C40 Rh2 C21 134.59(7) . 2_566 ?
C29 Rh2 C21 60.09(6) . 2_566 ?
C22 Rh2 C21 60.99(6) . 2_566 ?
C30 Rh2 C21 36.60(6) . 2_566 ?
C21 Rh2 C21 35.22(8) . 2_566 ?
C1 C1 C2 107.59(19) 2_667 . ?
C1 C1 C10 108.22(19) 2_667 2_667 ?
C2 C1 C10 144.12(17) . 2_667 ?
C1 C1 Rh1 72.26(13) 2_667 . ?
C2 C1 Rh1 66.74(10) . . ?
C10 C1 Rh1 123.45(12) 2_667 . ?
C1 C1 Rh1 71.87(13) 2_667 2_667 ?
C2 C1 Rh1 125.45(12) . 2_667 ?
C10 C1 Rh1 69.04(10) 2_667 2_667 ?
Rh1 C1 Rh1 144.13(8) . 2_667 ?
C9 C2 C1 106.29(15) . . ?
C9 C2 C3 121.96(16) . . ?
C1 C2 C3 129.92(17) . . ?
C9 C2 Rh1 71.72(10) . . ?
C1 C2 Rh1 76.20(10) . . ?
C3 C2 Rh1 128.90(13) . . ?
C4 C3 C8 118.09(17) . . ?
C4 C3 C2 121.64(17) . . ?
C8 C3 C2 120.08(17) . . ?
C5 C4 C3 120.77(18) . . ?
C5 C4 H4 119.6 . . ?
C3 C4 H4 119.6 . . ?
C6 C5 C4 120.21(19) . . ?
C6 C5 H5 119.9 . . ?
C4 C5 H5 119.9 . . ?
C7 C6 C5 119.66(18) . . ?
C7 C6 H6 120.2 . . ?
C5 C6 H6 120.2 . . ?
C8 C7 C6 120.30(19) . . ?
C8 C7 H7 119.9 . . ?
C6 C7 H7 119.9 . . ?
C7 C8 C3 120.97(19) . . ?
C7 C8 H8 119.5 . . ?
C3 C8 H8 119.5 . . ?
C10 C9 C2 111.19(16) . . ?
C10 C9 Rh1 73.70(11) . . ?
C2 C9 Rh1 70.82(10) . . ?
C10 C9 H9 124.4 . . ?
C2 C9 H9 124.4 . . ?
Rh1 C9 H9 124.4 . . ?
C9 C10 C1 106.39(16) . 2_667 ?
C9 C10 C11 121.49(16) . . ?
C1 C10 C11 130.97(16) 2_667 . ?
C9 C10 Rh1 69.88(10) . . ?
C1 C10 Rh1 74.30(10) 2_667 . ?
C11 C10 Rh1 129.79(13) . . ?
C16 C11 C12 118.65(18) . . ?
C16 C11 C10 121.58(18) . . ?
C12 C11 C10 119.46(18) . . ?
C13 C12 C11 120.4(2) . . ?
C13 C12 H12 119.8 . . ?
C11 C12 H12 119.8 . . ?
C12 C13 C14 120.3(2) . . ?
C12 C13 H13 119.8 . . ?
C14 C13 H13 119.8 . . ?
C15 C14 C13 119.9(2) . . ?
C15 C14 H14 120.1 . . ?
C13 C14 H14 120.1 . . ?
C14 C15 C16 120.0(2) . . ?
C14 C15 H15 120.0 . . ?
C16 C15 H15 120.0 . . ?
C11 C16 C15 120.7(2) . . ?
C11 C16 H16 119.7 . . ?
C15 C16 H16 119.7 . . ?
C18 C17 Rh1 70.31(12) . . ?
C18 C17 H17A 116.6 . . ?
Rh1 C17 H17A 116.6 . . ?
C18 C17 H17B 116.6 . . ?
Rh1 C17 H17B 116.6 . . ?
H17A C17 H17B 113.6 . . ?
C17 C18 Rh1 71.67(12) . . ?
C17 C18 H18A 116.4 . . ?
Rh1 C18 H18A 116.4 . . ?
C17 C18 H18B 116.4 . . ?
Rh1 C18 H18B 116.4 . . ?
H18A C18 H18B 113.4 . . ?
C20 C19 Rh1 71.63(11) . . ?
C20 C19 H19A 116.4 . . ?
Rh1 C19 H19A 116.4 . . ?
C20 C19 H19B 116.4 . . ?
Rh1 C19 H19B 116.4 . . ?
H19A C19 H19B 113.4 . . ?
C19 C20 Rh1 69.63(11) . . ?
C19 C20 H20A 116.7 . . ?
Rh1 C20 H20A 116.7 . . ?
C19 C20 H20B 116.7 . . ?
Rh1 C20 H20B 116.7 . . ?
H20A C20 H20B 113.7 . . ?
C21 C21 C22 107.94(19) 2_566 . ?
C21 C21 C30 108.29(19) 2_566 2_566 ?
C22 C21 C30 143.76(17) . 2_566 ?
C21 C21 Rh2 72.75(13) 2_566 . ?
C22 C21 Rh2 66.31(10) . . ?
C30 C21 Rh2 125.37(12) 2_566 . ?
C21 C21 Rh2 72.03(13) 2_566 2_566 ?
C22 C21 Rh2 125.89(12) . 2_566 ?
C30 C21 Rh2 67.23(9) 2_566 2_566 ?
Rh2 C21 Rh2 144.78(8) . 2_566 ?
C29 C22 C21 106.36(15) . . ?
C29 C22 C23 121.76(16) . . ?
C21 C22 C23 129.96(17) . . ?
C29 C22 Rh2 70.81(10) . . ?
C21 C22 Rh2 76.86(10) . . ?
C23 C22 Rh2 129.30(13) . . ?
C24 C23 C28 118.52(17) . . ?
C24 C23 C22 121.57(17) . . ?
C28 C23 C22 119.72(17) . . ?
C25 C24 C23 120.57(18) . . ?
C25 C24 H24 119.7 . . ?
C23 C24 H24 119.7 . . ?
C26 C25 C24 120.09(19) . . ?
C26 C25 H25 120.0 . . ?
C24 C25 H25 120.0 . . ?
C25 C26 C27 120.01(19) . . ?
C25 C26 H26 120.0 . . ?
C27 C26 H26 120.0 . . ?
C28 C27 C26 120.03(19) . . ?
C28 C27 H27 120.0 . . ?
C26 C27 H27 120.0 . . ?
C27 C28 C23 120.77(19) . . ?
C27 C28 H28 119.6 . . ?
C23 C28 H28 119.6 . . ?
C30 C29 C22 110.84(16) . . ?
C30 C29 Rh2 73.14(10) . . ?
C22 C29 Rh2 71.76(10) . . ?
C30 C29 H29 124.5 . . ?
C22 C29 H29 124.5 . . ?
Rh2 C29 H29 124.5 . . ?
C29 C30 C21 106.19(16) . 2_566 ?
C29 C30 C31 121.94(16) . . ?
C21 C30 C31 130.64(16) 2_566 . ?
C29 C30 Rh2 69.84(10) . . ?
C21 C30 Rh2 76.17(10) 2_566 . ?
C31 C30 Rh2 128.21(13) . . ?
C36 C31 C32 118.06(18) . . ?
C36 C31 C30 121.91(17) . . ?
C32 C31 C30 119.81(17) . . ?
C33 C32 C31 120.80(19) . . ?
C33 C32 H32 119.6 . . ?
C31 C32 H32 119.6 . . ?
C32 C33 C34 120.4(2) . . ?
C32 C33 H33 119.8 . . ?
C34 C33 H33 119.8 . . ?
C35 C34 C33 119.38(19) . . ?
C35 C34 H34 120.3 . . ?
C33 C34 H34 120.3 . . ?
C34 C35 C36 120.3(2) . . ?
C34 C35 H35 119.8 . . ?
C36 C35 H35 119.8 . . ?
C35 C36 C31 120.98(19) . . ?
C35 C36 H36 119.5 . . ?
C31 C36 H36 119.5 . . ?
C38 C37 Rh2 70.86(12) . . ?
C38 C37 H37A 116.5 . . ?
Rh2 C37 H37A 116.5 . . ?
C38 C37 H37B 116.5 . . ?
Rh2 C37 H37B 116.5 . . ?
H37A C37 H37B 113.5 . . ?
C37 C38 Rh2 70.91(12) . . ?
C37 C38 H38A 116.5 . . ?
Rh2 C38 H38A 116.5 . . ?
C37 C38 H38B 116.5 . . ?
Rh2 C38 H38B 116.5 . . ?
H38A C38 H38B 113.5 . . ?
C40 C39 Rh2 71.87(11) . . ?
C40 C39 H39A 116.4 . . ?
Rh2 C39 H39A 116.4 . . ?
C40 C39 H39B 116.4 . . ?
Rh2 C39 H39B 116.4 . . ?
H39A C39 H39B 113.4 . . ?
C39 C40 Rh2 69.46(11) . . ?
C39 C40 H40A 116.7 . . ?
Rh2 C40 H40A 116.7 . . ?
C39 C40 H40B 116.7 . . ?
Rh2 C40 H40B 116.7 . . ?
H40A C40 H40B 113.7 . . ?
C44 O1 C41 106.7(2) . . ?
C43 O2 C42 108.60(19) . . ?
O1 C41 C42 110.6(2) . . ?
O1 C41 H41A 109.5 . . ?
C42 C41 H41A 109.5 . . ?
O1 C41 H41B 109.5 . . ?
C42 C41 H41B 109.5 . . ?
H41A C41 H41B 108.1 . . ?
O2 C42 C41 110.1(2) . . ?
O2 C42 H42A 109.6 . . ?
C41 C42 H42A 109.6 . . ?
O2 C42 H42B 109.6 . . ?
C41 C42 H42B 109.6 . . ?
H42A C42 H42B 108.2 . . ?
O2 C43 C44 111.7(2) . . ?
O2 C43 H43A 109.3 . . ?
C44 C43 H43A 109.3 . . ?
O2 C43 H43B 109.3 . . ?
C44 C43 H43B 109.3 . . ?
H43A C43 H43B 107.9 . . ?
O1 C44 C43 113.9(2) . . ?
O1 C44 H44A 108.8 . . ?
C43 C44 H44A 108.8 . . ?
O1 C44 H44B 108.8 . . ?
C43 C44 H44B 108.8 . . ?
H44A C44 H44B 107.7 . . ?
C54 O3 C51 109.6(2) . . ?
C52 O4 C53 106.7(3) . . ?
O3 C51 C52 111.0(2) . . ?
O3 C51 H51A 109.4 . . ?
C52 C51 H51A 109.4 . . ?
O3 C51 H51B 109.4 . . ?
C52 C51 H51B 109.4 . . ?
H51A C51 H51B 108.0 . . ?
O4 C52 C51 112.8(3) . . ?
O4 C52 H52A 109.0 . . ?
C51 C52 H52A 109.0 . . ?
O4 C52 H52B 109.0 . . ?
C51 C52 H52B 109.0 . . ?
H52A C52 H52B 107.8 . . ?
O4 C53 C54 113.6(3) . . ?
O4 C53 H53A 108.8 . . ?
C54 C53 H53A 108.8 . . ?
O4 C53 H53B 108.8 . . ?
C54 C53 H53B 108.8 . . ?
H53A C53 H53B 107.7 . . ?
O3 C54 C53 111.0(2) . . ?
O3 C54 H54A 109.4 . . ?
C53 C54 H54A 109.4 . . ?
O3 C54 H54B 109.4 . . ?
C53 C54 H54B 109.4 . . ?
H54A C54 H54B 108.0 . . ?

loop_
_geom_bond_atom_site_label_1
_geom_bond_atom_site_label_2
_geom_bond_distance
_geom_bond_site_symmetry_2
_geom_bond_publ_flag
Rh1 C19 2.1067(19) . ?
Rh1 C18 2.1276(19) . ?
Rh1 C20 2.133(2) . ?
Rh1 C17 2.145(2) . ?
Rh1 C2 2.2281(18) . ?
Rh1 C9 2.2400(18) . ?
Rh1 C10 2.2896(18) . ?
Rh1 C1 2.3551(18) . ?
Rh1 C1 2.3603(17) 2_667 ?
Rh2 C39 2.1051(19) . ?
Rh2 C38 2.127(2) . ?
Rh2 C37 2.128(2) . ?
Rh2 C40 2.1365(19) . ?
Rh2 C29 2.2209(18) . ?
Rh2 C22 2.2334(18) . ?
Rh2 C30 2.2642(17) . ?
Rh2 C21 2.3750(18) . ?
Rh2 C21 2.3844(17) 2_566 ?
C1 C1 1.452(4) 2_667 ?
C1 C2 1.462(2) . ?
C1 C10 1.464(3) 2_667 ?
C2 C9 1.435(3) . ?
C2 C3 1.477(3) . ?
C3 C4 1.399(3) . ?
C3 C8 1.400(3) . ?
C4 C5 1.390(3) . ?
C4 H4 0.9500 . ?
C5 C6 1.386(3) . ?
C5 H5 0.9500 . ?
C6 C7 1.385(3) . ?
C6 H6 0.9500 . ?
C7 C8 1.384(3) . ?
C7 H7 0.9500 . ?
C8 H8 0.9500 . ?
C9 C10 1.416(2) . ?
C9 H9 1.0000 . ?
C10 C11 1.477(3) . ?
C11 C16 1.391(3) . ?
C11 C12 1.398(3) . ?
C12 C13 1.386(3) . ?
C12 H12 0.9500 . ?
C13 C14 1.386(4) . ?
C13 H13 0.9500 . ?
C14 C15 1.379(3) . ?
C14 H14 0.9500 . ?
C15 C16 1.392(3) . ?
C15 H15 0.9500 . ?
C16 H16 0.9500 . ?
C17 C18 1.392(3) . ?
C17 H17A 0.9900 . ?
C17 H17B 0.9900 . ?
C18 H18A 0.9900 . ?
C18 H18B 0.9900 . ?
C19 C20 1.406(3) . ?
C19 H19A 0.9900 . ?
C19 H19B 0.9900 . ?
C20 H20A 0.9900 . ?
C20 H20B 0.9900 . ?
C21 C21 1.440(3) 2_566 ?
C21 C22 1.462(2) . ?
C21 C30 1.464(3) 2_566 ?
C22 C29 1.429(3) . ?
C22 C23 1.479(2) . ?
C23 C24 1.395(3) . ?
C23 C28 1.399(3) . ?
C24 C25 1.394(3) . ?
C24 H24 0.9500 . ?
C25 C26 1.382(3) . ?
C25 H25 0.9500 . ?
C26 C27 1.387(3) . ?
C26 H26 0.9500 . ?
C27 C28 1.386(3) . ?
C27 H27 0.9500 . ?
C28 H28 0.9500 . ?
C29 C30 1.425(2) . ?
C29 H29 1.0000 . ?
C30 C31 1.481(3) . ?
C31 C36 1.393(3) . ?
C31 C32 1.404(3) . ?
C32 C33 1.383(3) . ?
C32 H32 0.9500 . ?
C33 C34 1.391(3) . ?
C33 H33 0.9500 . ?
C34 C35 1.383(3) . ?
C34 H34 0.9500 . ?
C35 C36 1.392(3) . ?
C35 H35 0.9500 . ?
C36 H36 0.9500 . ?
C37 C38 1.394(4) . ?
C37 H37A 0.9900 . ?
C37 H37B 0.9900 . ?
C38 H38A 0.9900 . ?
C38 H38B 0.9900 . ?
C39 C40 1.404(3) . ?
C39 H39A 0.9900 . ?
C39 H39B 0.9900 . ?
C40 H40A 0.9900 . ?
C40 H40B 0.9900 . ?
O1 C44 1.374(3) . ?
O1 C41 1.412(3) . ?
O2 C43 1.417(3) . ?
O2 C42 1.423(3) . ?
C41 C42 1.502(4) . ?
C41 H41A 0.9900 . ?
C41 H41B 0.9900 . ?
C42 H42A 0.9900 . ?
C42 H42B 0.9900 . ?
C43 C44 1.488(4) . ?
C43 H43A 0.9900 . ?
C43 H43B 0.9900 . ?
C44 H44A 0.9900 . ?
C44 H44B 0.9900 . ?
O3 C54 1.411(3) . ?
O3 C51 1.419(3) . ?
O4 C52 1.373(4) . ?
O4 C53 1.385(4) . ?
C51 C52 1.484(4) . ?
C51 H51A 0.9900 . ?
C51 H51B 0.9900 . ?
C52 H52A 0.9900 . ?
C52 H52B 0.9900 . ?
C53 C54 1.493(4) . ?
C53 H53A 0.9900 . ?
C53 H53B 0.9900 . ?
C54 H54A 0.9900 . ?
C54 H54B 0.9900 . ?

loop_
_geom_torsion_atom_site_label_1
_geom_torsion_atom_site_label_2
_geom_torsion_atom_site_label_3
_geom_torsion_atom_site_label_4
_geom_torsion
_geom_torsion_site_symmetry_1
_geom_torsion_site_symmetry_2
_geom_torsion_site_symmetry_3
_geom_torsion_site_symmetry_4
_geom_torsion_publ_flag
C1 C1 C2 C9 -4.9(2) 2_667 . . . ?
C10 C1 C2 C9 178.7(2) 2_667 . . . ?
Rh1 C1 C2 C9 -65.90(12) . . . . ?
Rh1 C1 C2 C9 75.05(18) 2_667 . . . ?
C1 C1 C2 C3 -169.36(19) 2_667 . . . ?
C10 C1 C2 C3 14.2(4) 2_667 . . . ?
Rh1 C1 C2 C3 129.6(2) . . . . ?
Rh1 C1 C2 C3 -89.4(2) 2_667 . . . ?
C1 C1 C2 Rh1 61.03(17) 2_667 . . . ?
C10 C1 C2 Rh1 -115.4(3) 2_667 . . . ?
Rh1 C1 C2 Rh1 140.96(12) 2_667 . . . ?
C9 C2 C3 C4 -138.84(19) . . . . ?
C1 C2 C3 C4 23.6(3) . . . . ?
Rh1 C2 C3 C4 129.54(17) . . . . ?
C9 C2 C3 C8 36.0(3) . . . . ?
C1 C2 C3 C8 -161.62(19) . . . . ?
Rh1 C2 C3 C8 -55.6(2) . . . . ?
C8 C3 C4 C5 -0.4(3) . . . . ?
C2 C3 C4 C5 174.54(18) . . . . ?
C3 C4 C5 C6 -0.3(3) . . . . ?
C4 C5 C6 C7 1.0(3) . . . . ?
C5 C6 C7 C8 -1.1(3) . . . . ?
C6 C7 C8 C3 0.5(3) . . . . ?
C4 C3 C8 C7 0.3(3) . . . . ?
C2 C3 C8 C7 -174.75(18) . . . . ?
C1 C2 C9 C10 6.0(2) . . . . ?
C3 C2 C9 C10 171.99(17) . . . . ?
Rh1 C2 C9 C10 -63.02(14) . . . . ?
C1 C2 C9 Rh1 69.00(12) . . . . ?
C3 C2 C9 Rh1 -124.99(17) . . . . ?
C2 C9 C10 C1 -4.6(2) . . . 2_667 ?
Rh1 C9 C10 C1 -65.92(12) . . . 2_667 ?
C2 C9 C10 C11 -173.62(17) . . . . ?
Rh1 C9 C10 C11 125.10(17) . . . . ?
C2 C9 C10 Rh1 61.28(13) . . . . ?
C9 C10 C11 C16 136.8(2) . . . . ?
C1 C10 C11 C16 -29.2(3) 2_667 . . . ?
Rh1 C10 C11 C16 -134.06(17) . . . . ?
C9 C10 C11 C12 -36.8(3) . . . . ?
C1 C10 C11 C12 157.2(2) 2_667 . . . ?
Rh1 C10 C11 C12 52.3(3) . . . . ?
C16 C11 C12 C13 -2.1(3) . . . . ?
C10 C11 C12 C13 171.7(2) . . . . ?
C11 C12 C13 C14 0.1(4) . . . . ?
C12 C13 C14 C15 2.1(4) . . . . ?
C13 C14 C15 C16 -2.4(4) . . . . ?
C12 C11 C16 C15 1.9(3) . . . . ?
C10 C11 C16 C15 -171.79(19) . . . . ?
C14 C15 C16 C11 0.4(3) . . . . ?
C21 C21 C22 C29 4.0(2) 2_566 . . . ?
C30 C21 C22 C29 -176.8(2) 2_566 . . . ?
Rh2 C21 C22 C29 65.15(12) . . . . ?
Rh2 C21 C22 C29 -76.45(18) 2_566 . . . ?
C21 C21 C22 C23 168.09(19) 2_566 . . . ?
C30 C21 C22 C23 -12.7(4) 2_566 . . . ?
Rh2 C21 C22 C23 -130.8(2) . . . . ?
Rh2 C21 C22 C23 87.6(2) 2_566 . . . ?
C21 C21 C22 Rh2 -61.15(17) 2_566 . . . ?
C30 C21 C22 Rh2 118.1(3) 2_566 . . . ?
Rh2 C21 C22 Rh2 -141.60(12) 2_566 . . . ?
C29 C22 C23 C24 135.67(19) . . . . ?
C21 C22 C23 C24 -26.3(3) . . . . ?
Rh2 C22 C23 C24 -133.92(16) . . . . ?
C29 C22 C23 C28 -39.4(3) . . . . ?
C21 C22 C23 C28 158.66(19) . . . . ?
Rh2 C22 C23 C28 51.1(2) . . . . ?
C28 C23 C24 C25 0.6(3) . . . . ?
C22 C23 C24 C25 -174.49(18) . . . . ?
C23 C24 C25 C26 0.3(3) . . . . ?
C24 C25 C26 C27 -1.0(3) . . . . ?
C25 C26 C27 C28 0.8(3) . . . . ?
C26 C27 C28 C23 0.1(3) . . . . ?
C24 C23 C28 C27 -0.8(3) . . . . ?
C22 C23 C28 C27 174.41(19) . . . . ?
C21 C22 C29 C30 -6.2(2) . . . . ?
C23 C22 C29 C30 -171.92(16) . . . . ?
Rh2 C22 C29 C30 63.11(13) . . . . ?
C21 C22 C29 Rh2 -69.33(12) . . . . ?
C23 C22 C29 Rh2 124.98(17) . . . . ?
C22 C29 C30 C21 5.9(2) . . . 2_566 ?
Rh2 C29 C30 C21 68.18(12) . . . 2_566 ?
C22 C29 C30 C31 174.53(16) . . . . ?
Rh2 C29 C30 C31 -123.20(17) . . . . ?
C22 C29 C30 Rh2 -62.26(13) . . . . ?
C29 C30 C31 C36 -139.48(19) . . . . ?
C21 C30 C31 C36 26.1(3) 2_566 . . . ?
Rh2 C30 C31 C36 132.02(17) . . . . ?
C29 C30 C31 C32 35.1(3) . . . . ?
C21 C30 C31 C32 -159.35(19) 2_566 . . . ?
Rh2 C30 C31 C32 -53.4(2) . . . . ?
C36 C31 C32 C33 1.0(3) . . . . ?
C30 C31 C32 C33 -173.79(19) . . . . ?
C31 C32 C33 C34 -1.4(3) . . . . ?
C32 C33 C34 C35 0.7(3) . . . . ?
C33 C34 C35 C36 0.3(3) . . . . ?
C34 C35 C36 C31 -0.7(3) . . . . ?
C32 C31 C36 C35 0.0(3) . . . . ?
C30 C31 C36 C35 174.73(19) . . . . ?
C44 O1 C41 C42 -60.6(3) . . . . ?
C43 O2 C42 C41 -56.5(3) . . . . ?
O1 C41 C42 O2 62.2(3) . . . . ?
C42 O2 C43 C44 53.2(3) . . . . ?
C41 O1 C44 C43 58.2(3) . . . . ?
O2 C43 C44 O1 -56.5(3) . . . . ?
C54 O3 C51 C52 53.4(3) . . . . ?
C53 O4 C52 C51 59.6(4) . . . . ?
O3 C51 C52 O4 -59.4(4) . . . . ?
C52 O4 C53 C54 -58.5(4) . . . . ?
C51 O3 C54 C53 -51.9(3) . . . . ?
O4 C53 C54 O3 56.8(4) . . . . ?
